data_4129237
loop_
_publ_author_name
'Jenkins, David M.'
'Peters, Jonas C.'

_publ_section_title
;
 Spin-state tuning at pseudotetrahedral d(7) ions: examining the
 structural and magnetic phenomena of four-coordinate [BP3]CoII-X systems.
;
_journal_issue 19
_journal_name_full 'Journal of the American Chemical Society'
_journal_page_first 7148
_journal_page_last 7165
_journal_paper_doi 10.1021/ja045310m
_journal_volume 127
_journal_year 2005
_chemical_formula_sum 'C45 H68 B Co P3 S Si'
_chemical_formula_weight 831.79
_chemical_name_common '[PhBPiPr3]CoSSiPh3'
_space_group_IT_number 19
_space_group_name_Hall 'P 2ac 2ab'
_space_group_name_H-M_alt 'P 21 21 21'
_symmetry_cell_setting orthorhombic
_symmetry_space_group_name_H-M 'P 21 21 21'
_atom_sites_solution_hydrogens geom
_atom_sites_solution_primary direct
_atom_sites_solution_secondary difmap
_audit_creation_method SHELXL-97
_cell_angle_alpha 90.00
_cell_angle_beta 90.00
_cell_angle_gamma 90.00
_cell_formula_units_Z 4
_cell_length_a 10.3161(4)
_cell_length_b 14.4678(6)
_cell_length_c 29.9630(13)
_cell_measurement_reflns_used 7178
_cell_measurement_temperature 100
_cell_measurement_theta_max 34.13
_cell_measurement_theta_min 2.40
_cell_volume 4472.0(3)
_computing_cell_refinement 'SMART v5.054'
_computing_data_collection 'SMART and SAINT'
_computing_data_reduction 'SAINT v6.22'
_computing_molecular_graphics 'Diamond v2.1'
_computing_structure_refinement SHELXL-97
_computing_structure_solution SHELXS-97
_diffrn_ambient_temperature 100
_diffrn_measured_fraction_theta_full 0.956
_diffrn_measured_fraction_theta_max 0.956
_diffrn_radiation_monochromator graphite
_diffrn_radiation_source 'fine-focus sealed tube'
_diffrn_radiation_type MoK\a
_diffrn_radiation_wavelength 0.71073
_diffrn_reflns_av_R_equivalents 0.0662
_diffrn_reflns_av_sigmaI/netI 0.0660
_diffrn_reflns_limit_h_max 15
_diffrn_reflns_limit_h_min -16
_diffrn_reflns_limit_k_max 23
_diffrn_reflns_limit_k_min -22
_diffrn_reflns_limit_l_max 47
_diffrn_reflns_limit_l_min -49
_diffrn_reflns_number 80179
_diffrn_reflns_theta_full 36.04
_diffrn_reflns_theta_max 36.04
_diffrn_reflns_theta_min 1.96
_diffrn_standards_decay_% 0
_diffrn_standards_interval_count 604
_exptl_absorpt_coefficient_mu 0.595
_exptl_crystal_colour green
_exptl_crystal_density_diffrn 1.235
_exptl_crystal_density_method 'not measured'
_exptl_crystal_description 'irregular block'
_exptl_crystal_F_000 1780
_exptl_crystal_size_max 0.43
_exptl_crystal_size_mid 0.27
_exptl_crystal_size_min 0.25
_refine_diff_density_max 1.699
_refine_diff_density_min -0.663
_refine_diff_density_rms 0.084
_refine_ls_abs_structure_details 'Flack H D (1983), Acta Cryst. A39, 876-881'
_refine_ls_abs_structure_Flack -0.010(6)
_refine_ls_extinction_method none
_refine_ls_goodness_of_fit_ref 1.370
_refine_ls_hydrogen_treatment 'calculated positions and Uiso'
_refine_ls_matrix_type full
_refine_ls_number_parameters 481
_refine_ls_number_reflns 19688
_refine_ls_number_restraints 0
_refine_ls_restrained_S_all 1.370
_refine_ls_R_factor_all 0.0587
_refine_ls_R_factor_gt 0.0431
_refine_ls_shift/su_max 0.002
_refine_ls_shift/su_mean 0.000
_refine_ls_structure_factor_coef Fsqd
_refine_ls_weighting_details 1/\s^2^(Fo^2^)
_refine_ls_weighting_scheme \s
_refine_ls_wR_factor_gt 0.0606
_refine_ls_wR_factor_ref 0.0622
_reflns_number_gt 15879
_reflns_number_total 19688
_reflns_threshold_expression >2sigma(I)
_cod_data_source_file ja045310msi20050202_055548.cif
_cod_data_source_block dmj52
_cod_depositor_comments
;
The following automatic conversions were performed:

data item '_symmetry_cell_setting' value 'Orthorhombic' was changed
to 'orthorhombic' in accordance with the
/home/saulius/struct/COD-crude-data/automatic-downloads/DataCite-retrospective/ACS/depositions/lib/dictionaries/cif_core.dic
dictionary named 'cif_core.dic' version 2.4.2 last updated on
2011-04-26.

Automatic conversion script
Id: cif_fix_values 6909 2019-04-08 15:41:33Z antanas 
;
_cod_original_sg_symbol_H-M P2(1)2(1)2(1)
_cod_database_code 4129237

loop_
_symmetry_equiv_pos_as_xyz
'x, y, z'
'-x+1/2, -y, z+1/2'
'-x, y+1/2, -z+1/2'
'x+1/2, -y+1/2, -z'

loop_
_atom_site_label
_atom_site_type_symbol
_atom_site_fract_x
_atom_site_fract_y
_atom_site_fract_z
_atom_site_U_iso_or_equiv
_atom_site_adp_type
_atom_site_occupancy
_atom_site_symmetry_multiplicity
_atom_site_calc_flag
_atom_site_refinement_flags
Co Co 0.833485(18) 0.951219(13) 0.863911(7) 0.01132(4) Uani 1 1 d .
S S 0.75566(4) 0.91614(2) 0.929336(13) 0.01584(8) Uani 1 1 d .
P1 P 0.75596(4) 0.99489(3) 0.799645(13) 0.01218(7) Uani 1 1 d .
P2 P 1.01237(4) 1.02652(2) 0.850698(12) 0.01147(7) Uani 1 1 d .
P3 P 0.91513(4) 0.81185(2) 0.834435(13) 0.01104(7) Uani 1 1 d .
Si Si 0.66065(4) 0.99722(3) 0.978041(13) 0.01221(8) Uani 1 1 d .
B B 1.00496(16) 0.93549(11) 0.76243(5) 0.0119(3) Uani 1 1 d .
C1 C 1.08984(14) 0.93070(9) 0.71627(5) 0.0113(3) Uani 1 1 d .
C2 C 1.21655(14) 0.89517(10) 0.71586(5) 0.0162(3) Uani 1 1 d .
H2 H 1.2511 0.8708 0.7428 0.019 Uiso 1 1 calc R
C3 C 1.29357(15) 0.89412(11) 0.67789(6) 0.0186(3) Uani 1 1 d .
H3 H 1.3784 0.8686 0.6791 0.022 Uiso 1 1 calc R
C4 C 1.24695(15) 0.93026(9) 0.63815(5) 0.0178(3) Uani 1 1 d .
H4 H 1.3004 0.9320 0.6123 0.021 Uiso 1 1 calc R
C5 C 1.12138(14) 0.96375(10) 0.63670(5) 0.0171(3) Uani 1 1 d .
H5 H 1.0870 0.9870 0.6095 0.021 Uiso 1 1 calc R
C6 C 1.04567(14) 0.96334(10) 0.67497(5) 0.0140(3) Uani 1 1 d .
H6 H 0.9596 0.9863 0.6731 0.017 Uiso 1 1 calc R
C7 C 0.87353(13) 0.99999(10) 0.75484(5) 0.0129(3) Uani 1 1 d .
H7A H 0.8307 0.9802 0.7268 0.015 Uiso 1 1 calc R
H7B H 0.9009 1.0651 0.7509 0.015 Uiso 1 1 calc R
C8 C 1.09789(13) 0.98345(10) 0.80186(5) 0.0120(3) Uani 1 1 d .
H8A H 1.1464 1.0354 0.7883 0.014 Uiso 1 1 calc R
H8B H 1.1622 0.9370 0.8118 0.014 Uiso 1 1 calc R
C9 C 0.96399(14) 0.82888(10) 0.77616(5) 0.0128(3) Uani 1 1 d .
H9A H 1.0384 0.7877 0.7698 0.015 Uiso 1 1 calc R
H9B H 0.8916 0.8092 0.7567 0.015 Uiso 1 1 calc R
C10 C 0.63662(14) 0.90255(10) 0.78500(5) 0.0159(3) Uani 1 1 d .
H10 H 0.6777 0.8436 0.7951 0.019 Uiso 1 1 calc R
C11 C 0.60931(17) 0.88835(12) 0.73509(6) 0.0251(4) Uani 1 1 d .
H11A H 0.5450 0.8391 0.7313 0.038 Uiso 1 1 calc R
H11B H 0.6897 0.8710 0.7198 0.038 Uiso 1 1 calc R
H11C H 0.5758 0.9459 0.7223 0.038 Uiso 1 1 calc R
C12 C 0.51019(15) 0.91001(12) 0.81195(6) 0.0239(4) Uani 1 1 d .
H12A H 0.4561 0.9593 0.7994 0.036 Uiso 1 1 calc R
H12B H 0.5306 0.9244 0.8431 0.036 Uiso 1 1 calc R
H12C H 0.4634 0.8512 0.8105 0.036 Uiso 1 1 calc R
C13 C 0.67198(15) 1.10890(10) 0.79802(5) 0.0169(3) Uani 1 1 d .
H13 H 0.7425 1.1561 0.7999 0.020 Uiso 1 1 calc R
C14 C 0.60265(16) 1.12788(12) 0.75366(6) 0.0242(4) Uani 1 1 d .
H14A H 0.5256 1.0886 0.7514 0.036 Uiso 1 1 calc R
H14B H 0.6614 1.1142 0.7288 0.036 Uiso 1 1 calc R
H14C H 0.5766 1.1930 0.7524 0.036 Uiso 1 1 calc R
C15 C 0.58339(17) 1.12820(12) 0.83814(6) 0.0255(4) Uani 1 1 d .
H15A H 0.5696 1.1950 0.8410 0.038 Uiso 1 1 calc R
H15B H 0.6242 1.1046 0.8654 0.038 Uiso 1 1 calc R
H15C H 0.4998 1.0973 0.8337 0.038 Uiso 1 1 calc R
C16 C 1.00410(15) 1.15347(10) 0.84148(5) 0.0165(3) Uani 1 1 d .
H16 H 0.9677 1.1613 0.8108 0.020 Uiso 1 1 calc R
C17 C 1.13549(16) 1.20365(11) 0.84079(6) 0.0228(4) Uani 1 1 d .
H17A H 1.1242 1.2657 0.8283 0.034 Uiso 1 1 calc R
H17B H 1.1968 1.1687 0.8224 0.034 Uiso 1 1 calc R
H17C H 1.1692 1.2085 0.8713 0.034 Uiso 1 1 calc R
C18 C 0.90922(17) 1.20378(11) 0.87255(6) 0.0233(4) Uani 1 1 d .
H18A H 0.9515 1.2159 0.9012 0.035 Uiso 1 1 calc R
H18B H 0.8325 1.1651 0.8773 0.035 Uiso 1 1 calc R
H18C H 0.8831 1.2624 0.8589 0.035 Uiso 1 1 calc R
C19 C 1.11018(14) 1.00418(10) 0.90200(5) 0.0144(3) Uani 1 1 d .
H19 H 1.0868 0.9401 0.9116 0.017 Uiso 1 1 calc R
C20 C 1.25762(15) 1.00277(12) 0.89447(5) 0.0211(3) Uani 1 1 d .
H20A H 1.2866 1.0641 0.8848 0.032 Uiso 1 1 calc R
H20B H 1.2788 0.9572 0.8714 0.032 Uiso 1 1 calc R
H20C H 1.3014 0.9861 0.9224 0.032 Uiso 1 1 calc R
C21 C 1.07373(17) 1.06698(11) 0.94127(5) 0.0205(3) Uani 1 1 d .
H21A H 1.1127 1.0429 0.9687 0.031 Uiso 1 1 calc R
H21B H 0.9792 1.0685 0.9445 0.031 Uiso 1 1 calc R
H21C H 1.1060 1.1296 0.9357 0.031 Uiso 1 1 calc R
C22 C 1.06512(13) 0.77369(9) 0.86458(5) 0.0140(3) Uani 1 1 d .
H22 H 1.1216 0.8295 0.8675 0.017 Uiso 1 1 calc R
C23 C 1.14584(15) 0.70013(11) 0.84013(6) 0.0217(3) Uani 1 1 d .
H23A H 1.2182 0.6808 0.8592 0.032 Uiso 1 1 calc R
H23B H 1.1797 0.7261 0.8123 0.032 Uiso 1 1 calc R
H23C H 1.0911 0.6466 0.8334 0.032 Uiso 1 1 calc R
C24 C 1.03230(16) 0.74247(11) 0.91203(5) 0.0194(3) Uani 1 1 d .
H24A H 0.9800 0.6860 0.9108 0.029 Uiso 1 1 calc R
H24B H 0.9832 0.7912 0.9272 0.029 Uiso 1 1 calc R
H24C H 1.1126 0.7302 0.9285 0.029 Uiso 1 1 calc R
C25 C 0.81898(14) 0.70112(9) 0.83614(5) 0.0139(3) Uani 1 1 d .
H25 H 0.8789 0.6539 0.8491 0.017 Uiso 1 1 calc R
C26 C 0.77787(15) 0.66214(10) 0.79082(5) 0.0177(3) Uani 1 1 d .
H26A H 0.7386 0.6011 0.7950 0.027 Uiso 1 1 calc R
H26B H 0.8540 0.6566 0.7715 0.027 Uiso 1 1 calc R
H26C H 0.7147 0.7038 0.7770 0.027 Uiso 1 1 calc R
C27 C 0.70324(15) 0.70509(11) 0.86795(6) 0.0213(3) Uani 1 1 d .
H27A H 0.6388 0.7487 0.8564 0.032 Uiso 1 1 calc R
H27B H 0.7325 0.7256 0.8974 0.032 Uiso 1 1 calc R
H27C H 0.6643 0.6435 0.8704 0.032 Uiso 1 1 calc R
C28 C 0.62573(14) 1.12266(10) 0.96652(5) 0.0138(3) Uani 1 1 d .
C29 C 0.50531(16) 1.15228(10) 0.95069(5) 0.0179(3) Uani 1 1 d .
H29 H 0.4403 1.1076 0.9443 0.021 Uiso 1 1 calc R
C30 C 0.47808(16) 1.24524(10) 0.94403(6) 0.0207(3) Uani 1 1 d .
H30 H 0.3956 1.2635 0.9330 0.025 Uiso 1 1 calc R
C31 C 0.57165(17) 1.31154(11) 0.95351(6) 0.0226(4) Uani 1 1 d .
H31 H 0.5528 1.3753 0.9495 0.027 Uiso 1 1 calc R
C32 C 0.69217(16) 1.28443(11) 0.96886(6) 0.0220(4) Uani 1 1 d .
H32 H 0.7567 1.3296 0.9749 0.026 Uiso 1 1 calc R
C33 C 0.71931(15) 1.19113(11) 0.97542(6) 0.0184(3) Uani 1 1 d .
H33 H 0.8024 1.1733 0.9861 0.022 Uiso 1 1 calc R
C34 C 0.76044(14) 0.99385(10) 1.03073(5) 0.0145(3) Uani 1 1 d .
C35 C 0.72375(14) 1.04529(11) 1.06856(5) 0.0197(3) Uani 1 1 d .
H35 H 0.6496 1.0841 1.0669 0.024 Uiso 1 1 calc R
C36 C 0.79340(15) 1.04063(13) 1.10827(5) 0.0244(4) Uani 1 1 d .
H36 H 0.7669 1.0761 1.1333 0.029 Uiso 1 1 calc R
C37 C 0.90164(16) 0.98405(12) 1.11118(5) 0.0231(4) Uani 1 1 d .
H37 H 0.9491 0.9802 1.1383 0.028 Uiso 1 1 calc R
C38 C 0.93963(15) 0.93366(11) 1.07457(6) 0.0224(4) Uani 1 1 d .
H38 H 1.0138 0.8949 1.0765 0.027 Uiso 1 1 calc R
C39 C 0.87122(14) 0.93858(10) 1.03473(5) 0.0178(3) Uani 1 1 d .
H39 H 0.9001 0.9038 1.0097 0.021 Uiso 1 1 calc R
C40 C 0.49957(14) 0.93835(10) 0.98860(5) 0.0135(3) Uani 1 1 d .
C41 C 0.40690(14) 0.97952(10) 1.01664(5) 0.0155(3) Uani 1 1 d .
H41 H 0.4261 1.0372 1.0303 0.019 Uiso 1 1 calc R
C42 C 0.28847(14) 0.93821(11) 1.02485(5) 0.0201(3) Uani 1 1 d .
H42 H 0.2277 0.9673 1.0441 0.024 Uiso 1 1 calc R
C43 C 0.25818(16) 0.85400(11) 1.00496(6) 0.0225(3) Uani 1 1 d .
H43 H 0.1766 0.8257 1.0103 0.027 Uiso 1 1 calc R
C44 C 0.34773(16) 0.81198(11) 0.97735(6) 0.0231(4) Uani 1 1 d .
H44 H 0.3275 0.7544 0.9637 0.028 Uiso 1 1 calc R
C45 C 0.46783(15) 0.85331(10) 0.96924(6) 0.0185(3) Uani 1 1 d .
H45 H 0.5287 0.8233 0.9504 0.022 Uiso 1 1 calc R

loop_
_atom_site_aniso_label
_atom_site_aniso_U_11
_atom_site_aniso_U_22
_atom_site_aniso_U_33
_atom_site_aniso_U_23
_atom_site_aniso_U_13
_atom_site_aniso_U_12
Co 0.01289(9) 0.01163(9) 0.00944(9) 0.00076(8) 0.00107(8) 0.00051(8)
S 0.02114(19) 0.01514(17) 0.01124(17) 0.00007(14) 0.00426(16) 0.00173(15)
P1 0.01143(17) 0.01360(17) 0.01150(17) 0.00150(15) 0.00076(15) 0.00157(14)
P2 0.01409(17) 0.01060(16) 0.00972(17) -0.00014(13) -0.00077(15) -0.00016(13)
P3 0.01298(17) 0.01015(16) 0.00999(18) 0.00053(14) 0.00059(15) -0.00035(13)
Si 0.01439(18) 0.01196(17) 0.01027(18) -0.00022(15) 0.00012(17) 0.00055(16)
B 0.0125(7) 0.0145(8) 0.0088(7) 0.0013(6) 0.0010(6) -0.0016(6)
C1 0.0136(7) 0.0103(6) 0.0102(7) -0.0016(5) 0.0009(6) -0.0028(5)
C2 0.0181(8) 0.0169(7) 0.0135(8) 0.0001(6) -0.0016(6) 0.0001(6)
C3 0.0144(7) 0.0208(8) 0.0208(9) -0.0051(7) 0.0029(6) -0.0019(6)
C4 0.0219(7) 0.0171(7) 0.0143(7) -0.0043(6) 0.0080(7) -0.0048(6)
C5 0.0258(8) 0.0137(7) 0.0119(7) 0.0010(6) 0.0007(6) -0.0017(6)
C6 0.0166(7) 0.0121(7) 0.0132(7) -0.0010(6) 0.0005(6) 0.0002(5)
C7 0.0128(7) 0.0157(7) 0.0101(7) 0.0013(6) 0.0008(5) -0.0007(5)
C8 0.0118(6) 0.0136(7) 0.0106(7) 0.0011(5) 0.0000(6) -0.0008(5)
C9 0.0143(7) 0.0144(7) 0.0097(7) -0.0005(6) 0.0003(6) 0.0004(5)
C10 0.0121(7) 0.0182(7) 0.0173(8) 0.0015(6) -0.0004(6) -0.0008(5)
C11 0.0255(9) 0.0294(9) 0.0205(9) 0.0003(7) -0.0067(7) -0.0063(7)
C12 0.0146(8) 0.0264(8) 0.0306(10) 0.0040(7) 0.0038(7) -0.0028(6)
C13 0.0160(7) 0.0163(7) 0.0184(8) 0.0034(6) 0.0033(7) 0.0046(6)
C14 0.0208(8) 0.0235(8) 0.0282(10) 0.0090(7) 0.0003(7) 0.0074(7)
C15 0.0250(9) 0.0237(8) 0.0279(10) -0.0009(7) 0.0087(8) 0.0070(7)
C16 0.0233(8) 0.0116(6) 0.0148(8) 0.0009(6) -0.0018(7) 0.0005(6)
C17 0.0308(9) 0.0146(7) 0.0228(9) 0.0017(7) -0.0019(7) -0.0070(6)
C18 0.0307(9) 0.0168(7) 0.0225(9) -0.0026(7) -0.0019(8) 0.0048(7)
C19 0.0187(7) 0.0126(7) 0.0119(7) -0.0010(6) -0.0019(6) -0.0002(6)
C20 0.0163(7) 0.0293(8) 0.0178(8) -0.0011(7) -0.0059(7) -0.0028(7)
C21 0.0295(9) 0.0200(8) 0.0121(8) -0.0025(6) -0.0034(7) 0.0002(6)
C22 0.0139(7) 0.0129(6) 0.0150(7) 0.0006(6) -0.0013(6) -0.0002(5)
C23 0.0198(8) 0.0207(8) 0.0245(9) -0.0024(7) -0.0014(7) 0.0059(6)
C24 0.0228(8) 0.0198(8) 0.0156(8) 0.0040(6) -0.0026(7) -0.0003(6)
C25 0.0152(7) 0.0106(6) 0.0158(7) 0.0011(6) -0.0010(6) -0.0010(5)
C26 0.0219(8) 0.0128(7) 0.0184(8) -0.0021(6) -0.0024(7) -0.0023(6)
C27 0.0246(8) 0.0167(7) 0.0228(9) 0.0010(7) 0.0081(7) -0.0053(6)
C28 0.0190(8) 0.0137(7) 0.0087(7) -0.0011(6) 0.0018(6) 0.0005(5)
C29 0.0202(8) 0.0164(7) 0.0171(8) 0.0004(6) -0.0013(7) -0.0022(6)
C30 0.0229(8) 0.0186(8) 0.0206(9) 0.0028(7) -0.0023(7) 0.0057(6)
C31 0.0334(9) 0.0131(7) 0.0213(9) 0.0024(7) 0.0087(8) 0.0034(7)
C32 0.0251(9) 0.0149(7) 0.0261(9) -0.0015(7) 0.0058(7) -0.0052(6)
C33 0.0170(7) 0.0174(7) 0.0209(8) -0.0021(7) 0.0015(6) -0.0004(6)
C34 0.0149(7) 0.0154(7) 0.0132(7) 0.0015(6) 0.0008(6) -0.0030(6)
C35 0.0190(8) 0.0232(8) 0.0171(8) -0.0007(7) -0.0006(6) -0.0005(6)
C36 0.0268(9) 0.0328(10) 0.0136(8) -0.0049(7) 0.0011(6) -0.0075(7)
C37 0.0225(8) 0.0328(9) 0.0140(8) 0.0062(7) -0.0073(7) -0.0095(7)
C38 0.0182(8) 0.0257(9) 0.0233(9) 0.0076(7) -0.0040(7) -0.0001(6)
C39 0.0184(8) 0.0183(8) 0.0166(8) 0.0025(6) 0.0010(6) 0.0007(6)
C40 0.0155(7) 0.0146(7) 0.0102(7) 0.0018(6) -0.0032(6) 0.0008(5)
C41 0.0180(7) 0.0176(7) 0.0108(7) -0.0004(6) -0.0012(6) 0.0004(6)
C42 0.0178(7) 0.0266(9) 0.0159(8) 0.0014(7) 0.0006(6) 0.0014(6)
C43 0.0172(8) 0.0246(8) 0.0255(9) 0.0062(7) -0.0017(7) -0.0055(7)
C44 0.0218(8) 0.0153(7) 0.0322(10) -0.0021(7) -0.0061(8) -0.0009(6)
C45 0.0193(8) 0.0135(7) 0.0227(9) -0.0016(6) -0.0022(7) 0.0027(6)

loop_
_atom_type_symbol
_atom_type_description
_atom_type_scat_dispersion_real
_atom_type_scat_dispersion_imag
_atom_type_scat_source
C C 0.0033 0.0016 'International Tables Vol C Tables 4.2.6.8 and 6.1.1.4'
H H 0.0000 0.0000 'International Tables Vol C Tables 4.2.6.8 and 6.1.1.4'
B B 0.0013 0.0007 'International Tables Vol C Tables 4.2.6.8 and 6.1.1.4'
P P 0.1023 0.0942 'International Tables Vol C Tables 4.2.6.8 and 6.1.1.4'
S S 0.1246 0.1234 'International Tables Vol C Tables 4.2.6.8 and 6.1.1.4'
Si Si 0.0817 0.0704 'International Tables Vol C Tables 4.2.6.8 and 6.1.1.4'
Co Co 0.3494 0.9721 'International Tables Vol C Tables 4.2.6.8 and 6.1.1.4'

loop_
_geom_angle_atom_site_label_1
_geom_angle_atom_site_label_2
_geom_angle_atom_site_label_3
_geom_angle
_geom_angle_publ_flag
S Co P1 136.692(17) y
S Co P2 126.303(17) y
P1 Co P2 90.303(16) y
S Co P3 105.643(16) y
P1 Co P3 92.753(16) y
P2 Co P3 93.267(15) y
Si S Co 131.53(2) y
C7 P1 C13 104.83(7) ?
C7 P1 C10 107.23(7) ?
C13 P1 C10 108.68(7) ?
C7 P1 Co 114.91(5) ?
C13 P1 Co 116.77(5) ?
C10 P1 Co 104.01(5) ?
C8 P2 C16 103.96(7) ?
C8 P2 C19 109.94(7) ?
C16 P2 C19 108.54(7) ?
C8 P2 Co 112.69(5) ?
C16 P2 Co 118.81(5) ?
C19 P2 Co 102.80(5) ?
C9 P3 C22 105.74(7) ?
C9 P3 C25 106.54(7) ?
C22 P3 C25 99.84(6) ?
C9 P3 Co 109.88(5) ?
C22 P3 Co 111.49(5) ?
C25 P3 Co 121.93(5) ?
C28 Si C34 106.45(7) ?
C28 Si C40 107.24(7) ?
C34 Si C40 109.12(6) ?
C28 Si S 119.82(5) ?
C34 Si S 108.09(5) ?
C40 Si S 105.82(5) ?
C1 B C9 107.91(11) ?
C1 B C7 110.14(11) ?
C9 B C7 110.48(12) ?
C1 B C8 107.92(11) ?
C9 B C8 110.99(12) ?
C7 B C8 109.36(12) ?
C6 C1 C2 114.74(13) ?
C6 C1 B 123.89(13) ?
C2 C1 B 121.34(13) ?
C3 C2 C1 122.95(15) ?
C3 C2 H2 118.5 ?
C1 C2 H2 118.5 ?
C4 C3 C2 120.09(14) ?
C4 C3 H3 120.0 ?
C2 C3 H3 120.0 ?
C5 C4 C3 118.91(14) ?
C5 C4 H4 120.5 ?
C3 C4 H4 120.5 ?
C4 C5 C6 119.98(15) ?
C4 C5 H5 120.0 ?
C6 C5 H5 120.0 ?
C5 C6 C1 123.26(14) ?
C5 C6 H6 118.4 ?
C1 C6 H6 118.4 ?
B C7 P1 114.97(10) ?
B C7 H7A 108.5 ?
P1 C7 H7A 108.5 ?
B C7 H7B 108.5 ?
P1 C7 H7B 108.5 ?
H7A C7 H7B 107.5 ?
B C8 P2 115.63(9) ?
B C8 H8A 108.4 ?
P2 C8 H8A 108.4 ?
B C8 H8B 108.4 ?
P2 C8 H8B 108.4 ?
H8A C8 H8B 107.4 ?
B C9 P3 115.66(10) ?
B C9 H9A 108.4 ?
P3 C9 H9A 108.4 ?
B C9 H9B 108.4 ?
P3 C9 H9B 108.4 ?
H9A C9 H9B 107.4 ?
C11 C10 C12 111.42(13) ?
C11 C10 P1 116.44(11) ?
C12 C10 P1 112.65(11) ?
C11 C10 H10 105.0 ?
C12 C10 H10 105.0 ?
P1 C10 H10 105.0 ?
C10 C11 H11A 109.5 ?
C10 C11 H11B 109.5 ?
H11A C11 H11B 109.5 ?
C10 C11 H11C 109.5 ?
H11A C11 H11C 109.5 ?
H11B C11 H11C 109.5 ?
C10 C12 H12A 109.5 ?
C10 C12 H12B 109.5 ?
H12A C12 H12B 109.5 ?
C10 C12 H12C 109.5 ?
H12A C12 H12C 109.5 ?
H12B C12 H12C 109.5 ?
C14 C13 C15 111.60(13) ?
C14 C13 P1 113.44(11) ?
C15 C13 P1 114.65(11) ?
C14 C13 H13 105.4 ?
C15 C13 H13 105.4 ?
P1 C13 H13 105.4 ?
C13 C14 H14A 109.5 ?
C13 C14 H14B 109.5 ?
H14A C14 H14B 109.5 ?
C13 C14 H14C 109.5 ?
H14A C14 H14C 109.5 ?
H14B C14 H14C 109.5 ?
C13 C15 H15A 109.5 ?
C13 C15 H15B 109.5 ?
H15A C15 H15B 109.5 ?
C13 C15 H15C 109.5 ?
H15A C15 H15C 109.5 ?
H15B C15 H15C 109.5 ?
C18 C16 C17 110.28(13) ?
C18 C16 P2 114.07(11) ?
C17 C16 P2 115.34(11) ?
C18 C16 H16 105.4 ?
C17 C16 H16 105.4 ?
P2 C16 H16 105.4 ?
C16 C17 H17A 109.5 ?
C16 C17 H17B 109.5 ?
H17A C17 H17B 109.5 ?
C16 C17 H17C 109.5 ?
H17A C17 H17C 109.5 ?
H17B C17 H17C 109.5 ?
C16 C18 H18A 109.5 ?
C16 C18 H18B 109.5 ?
H18A C18 H18B 109.5 ?
C16 C18 H18C 109.5 ?
H18A C18 H18C 109.5 ?
H18B C18 H18C 109.5 ?
C21 C19 C20 111.29(13) ?
C21 C19 P2 113.37(10) ?
C20 C19 P2 114.58(11) ?
C21 C19 H19 105.6 ?
C20 C19 H19 105.6 ?
P2 C19 H19 105.6 ?
C19 C20 H20A 109.5 ?
C19 C20 H20B 109.5 ?
H20A C20 H20B 109.5 ?
C19 C20 H20C 109.5 ?
H20A C20 H20C 109.5 ?
H20B C20 H20C 109.5 ?
C19 C21 H21A 109.5 ?
C19 C21 H21B 109.5 ?
H21A C21 H21B 109.5 ?
C19 C21 H21C 109.5 ?
H21A C21 H21C 109.5 ?
H21B C21 H21C 109.5 ?
C24 C22 C23 111.00(12) ?
C24 C22 P3 110.61(10) ?
C23 C22 P3 114.93(11) ?
C24 C22 H22 106.6 ?
C23 C22 H22 106.6 ?
P3 C22 H22 106.6 ?
C22 C23 H23A 109.5 ?
C22 C23 H23B 109.5 ?
H23A C23 H23B 109.5 ?
C22 C23 H23C 109.5 ?
H23A C23 H23C 109.5 ?
H23B C23 H23C 109.5 ?
C22 C24 H24A 109.5 ?
C22 C24 H24B 109.5 ?
H24A C24 H24B 109.5 ?
C22 C24 H24C 109.5 ?
H24A C24 H24C 109.5 ?
H24B C24 H24C 109.5 ?
C27 C25 C26 110.52(12) ?
C27 C25 P3 113.33(10) ?
C26 C25 P3 115.78(10) ?
C27 C25 H25 105.4 ?
C26 C25 H25 105.4 ?
P3 C25 H25 105.4 ?
C25 C26 H26A 109.5 ?
C25 C26 H26B 109.5 ?
H26A C26 H26B 109.5 ?
C25 C26 H26C 109.5 ?
H26A C26 H26C 109.5 ?
H26B C26 H26C 109.5 ?
C25 C27 H27A 109.5 ?
C25 C27 H27B 109.5 ?
H27A C27 H27B 109.5 ?
C25 C27 H27C 109.5 ?
H27A C27 H27C 109.5 ?
H27B C27 H27C 109.5 ?
C29 C28 C33 117.25(13) ?
C29 C28 Si 121.89(11) ?
C33 C28 Si 120.81(11) ?
C30 C29 C28 121.73(14) ?
C30 C29 H29 119.1 ?
C28 C29 H29 119.1 ?
C29 C30 C31 119.90(15) ?
C29 C30 H30 120.0 ?
C31 C30 H30 120.0 ?
C32 C31 C30 119.78(15) ?
C32 C31 H31 120.1 ?
C30 C31 H31 120.1 ?
C31 C32 C33 120.19(14) ?
C31 C32 H32 119.9 ?
C33 C32 H32 119.9 ?
C32 C33 C28 121.14(14) ?
C32 C33 H33 119.4 ?
C28 C33 H33 119.4 ?
C39 C34 C35 116.90(14) ?
C39 C34 Si 122.16(12) ?
C35 C34 Si 120.91(11) ?
C36 C35 C34 121.61(15) ?
C36 C35 H35 119.2 ?
C34 C35 H35 119.2 ?
C37 C36 C35 119.86(16) ?
C37 C36 H36 120.1 ?
C35 C36 H36 120.1 ?
C38 C37 C36 119.51(15) ?
C38 C37 H37 120.2 ?
C36 C37 H37 120.2 ?
C37 C38 C39 120.94(15) ?
C37 C38 H38 119.5 ?
C39 C38 H38 119.5 ?
C38 C39 C34 121.18(15) ?
C38 C39 H39 119.4 ?
C34 C39 H39 119.4 ?
C45 C40 C41 117.48(14) ?
C45 C40 Si 122.11(11) ?
C41 C40 Si 120.41(11) ?
C42 C41 C40 121.63(14) ?
C42 C41 H41 119.2 ?
C40 C41 H41 119.2 ?
C41 C42 C43 120.05(15) ?
C41 C42 H42 120.0 ?
C43 C42 H42 120.0 ?
C44 C43 C42 119.45(15) ?
C44 C43 H43 120.3 ?
C42 C43 H43 120.3 ?
C43 C44 C45 120.59(15) ?
C43 C44 H44 119.7 ?
C45 C44 H44 119.7 ?
C44 C45 C40 120.79(15) ?
C44 C45 H45 119.6 ?
C40 C45 H45 119.6 ?

loop_
_geom_bond_atom_site_label_1
_geom_bond_atom_site_label_2
_geom_bond_distance
_geom_bond_publ_flag
Co S 2.1783(4) y
Co P1 2.1787(4) y
Co P2 2.1792(4) y
Co P3 2.3569(4) y
S Si 2.1134(5) y
P1 C7 1.8108(14) ?
P1 C13 1.8639(15) ?
P1 C10 1.8690(15) ?
P2 C8 1.8187(14) ?
P2 C16 1.8593(14) ?
P2 C19 1.8670(15) ?
P3 C9 1.8339(15) ?
P3 C22 1.8748(15) ?
P3 C25 1.8849(14) ?
Si C28 1.8821(15) ?
Si C34 1.8853(15) ?
Si C40 1.8938(15) ?
B C1 1.638(2) ?
B C9 1.651(2) ?
B C7 1.662(2) ?
B C8 1.672(2) ?
C1 C6 1.401(2) ?
C1 C2 1.405(2) ?
C2 C3 1.388(2) ?
C2 H2 0.9500 ?
C3 C4 1.387(2) ?
C3 H3 0.9500 ?
C4 C5 1.384(2) ?
C4 H4 0.9500 ?
C5 C6 1.387(2) ?
C5 H5 0.9500 ?
C6 H6 0.9500 ?
C7 H7A 0.9900 ?
C7 H7B 0.9900 ?
C8 H8A 0.9900 ?
C8 H8B 0.9900 ?
C9 H9A 0.9900 ?
C9 H9B 0.9900 ?
C10 C11 1.535(2) ?
C10 C12 1.538(2) ?
C10 H10 1.0000 ?
C11 H11A 0.9800 ?
C11 H11B 0.9800 ?
C11 H11C 0.9800 ?
C12 H12A 0.9800 ?
C12 H12B 0.9800 ?
C12 H12C 0.9800 ?
C13 C14 1.534(2) ?
C13 C15 1.536(2) ?
C13 H13 1.0000 ?
C14 H14A 0.9800 ?
C14 H14B 0.9800 ?
C14 H14C 0.9800 ?
C15 H15A 0.9800 ?
C15 H15B 0.9800 ?
C15 H15C 0.9800 ?
C16 C18 1.534(2) ?
C16 C17 1.538(2) ?
C16 H16 1.0000 ?
C17 H17A 0.9800 ?
C17 H17B 0.9800 ?
C17 H17C 0.9800 ?
C18 H18A 0.9800 ?
C18 H18B 0.9800 ?
C18 H18C 0.9800 ?
C19 C21 1.533(2) ?
C19 C20 1.538(2) ?
C19 H19 1.0000 ?
C20 H20A 0.9800 ?
C20 H20B 0.9800 ?
C20 H20C 0.9800 ?
C21 H21A 0.9800 ?
C21 H21B 0.9800 ?
C21 H21C 0.9800 ?
C22 C24 1.530(2) ?
C22 C23 1.537(2) ?
C22 H22 1.0000 ?
C23 H23A 0.9800 ?
C23 H23B 0.9800 ?
C23 H23C 0.9800 ?
C24 H24A 0.9800 ?
C24 H24B 0.9800 ?
C24 H24C 0.9800 ?
C25 C27 1.529(2) ?
C25 C26 1.531(2) ?
C25 H25 1.0000 ?
C26 H26A 0.9800 ?
C26 H26B 0.9800 ?
C26 H26C 0.9800 ?
C27 H27A 0.9800 ?
C27 H27B 0.9800 ?
C27 H27C 0.9800 ?
C28 C29 1.397(2) ?
C28 C33 1.409(2) ?
C29 C30 1.388(2) ?
C29 H29 0.9500 ?
C30 C31 1.390(2) ?
C30 H30 0.9500 ?
C31 C32 1.383(2) ?
C31 H31 0.9500 ?
C32 C33 1.392(2) ?
C32 H32 0.9500 ?
C33 H33 0.9500 ?
C34 C39 1.400(2) ?
C34 C35 1.408(2) ?
C35 C36 1.392(2) ?
C35 H35 0.9500 ?
C36 C37 1.387(2) ?
C36 H36 0.9500 ?
C37 C38 1.374(2) ?
C37 H37 0.9500 ?
C38 C39 1.389(2) ?
C38 H38 0.9500 ?
C39 H39 0.9500 ?
C40 C45 1.399(2) ?
C40 C41 1.405(2) ?
C41 C42 1.382(2) ?
C41 H41 0.9500 ?
C42 C43 1.392(2) ?
C42 H42 0.9500 ?
C43 C44 1.381(2) ?
C43 H43 0.9500 ?
C44 C45 1.397(2) ?
C44 H44 0.9500 ?
C45 H45 0.9500 ?
